data_2238956
loop_
_publ_author_name
'Prasath, R.'
'Bhavana, P.'
'Gupta, Sushil K.'
'Butcher, Ray J.'

_publ_section_title
;
 [<i>meso</i>-5,10,15,20-Tetrakis(3-methylthiophen-2-yl)porphyrinato-\k^4^<i>N</i>,<i>N</i>',<i>N</i>'',<i>N</i>''']nickel(II)
 benzene hemisolvate
;
_journal_coeditor_code ZS2280
_journal_issue 12
_journal_name_full 'Acta Crystallographica Section E'
_journal_page_first m652
_journal_page_last m653
_journal_paper_doi 10.1107/S1600536813030468
_journal_volume 69
_journal_year 2013
_chemical_formula_iupac '[Ni (C40 H28 N4 S4)], 0.5C6 H6'
_chemical_formula_moiety 'C40 H28 N4 Ni S4, 0.5(C6 H6)'
_chemical_formula_sum 'C43 H31 N4 Ni S4'
_chemical_formula_weight 790.67
_chemical_name_systematic
;[<i>meso</i>-5,10,15,20-Tetrakis(3-methylthiophen-2-yl)porphyrinato-\k^4^<i>N</i>,<i>N</i>',<i>N</i>'',<i>N</i>''']nickel(II) benzene
hemisolvate
;
_space_group_IT_number 33
_symmetry_cell_setting orthorhombic
_symmetry_space_group_name_Hall 'P 2c -2n'
_symmetry_space_group_name_H-M 'P n a 21'
_atom_sites_solution_hydrogens geom
_atom_sites_solution_primary direct
_atom_sites_solution_secondary difmap
_audit_creation_method SHELXL-97
_cell_angle_alpha 90.00
_cell_angle_beta 90.00
_cell_angle_gamma 90.00
_cell_formula_units_Z 4
_cell_length_a 12.4854(6)
_cell_length_b 11.3906(5)
_cell_length_c 28.365(2)
_cell_measurement_reflns_used 1901
_cell_measurement_temperature 295(2)
_cell_measurement_theta_max 28.5137
_cell_measurement_theta_min 3.2343
_cell_volume 4034.0(4)
_computing_cell_refinement
;
CrysAlis PRO (Agilent, 2012)
;
_computing_data_collection
;
CrysAlis PRO (Agilent, 2012)
;
_computing_data_reduction
;
CrysAlis PRO (Agilent, 2012)
;
_computing_molecular_graphics 'SHELXTL (Sheldrick, 2008)'
_computing_publication_material 'SHELXTL (Sheldrick, 2008)'
_computing_structure_refinement 'SHELXL97 (Sheldrick, 2008)'
_computing_structure_solution 'SHELXS97 (Sheldrick, 2008)'
_diffrn_ambient_temperature 295(2)
_diffrn_detector_area_resol_mean 10.5081
_diffrn_measured_fraction_theta_full 0.998
_diffrn_measured_fraction_theta_max 0.998
_diffrn_measurement_device_type 'Agilent Xcalibur (Ruby, Gemini)'
_diffrn_measurement_method '\w scans'
_diffrn_radiation_monochromator graphite
_diffrn_radiation_source 'Enhance (Mo) X-ray Source'
_diffrn_radiation_type MoK\a
_diffrn_radiation_wavelength 0.71069
_diffrn_reflns_av_R_equivalents 0.0910
_diffrn_reflns_av_sigmaI/netI 0.1198
_diffrn_reflns_limit_h_max 14
_diffrn_reflns_limit_h_min -14
_diffrn_reflns_limit_k_max 12
_diffrn_reflns_limit_k_min -13
_diffrn_reflns_limit_l_max 34
_diffrn_reflns_limit_l_min -20
_diffrn_reflns_number 12922
_diffrn_reflns_theta_full 25.25
_diffrn_reflns_theta_max 25.25
_diffrn_reflns_theta_min 3.24
_diffrn_standards_number 0
_exptl_absorpt_coefficient_mu 0.723
_exptl_absorpt_correction_T_max 0.965
_exptl_absorpt_correction_T_min 0.830
_exptl_absorpt_correction_type analytical
_exptl_absorpt_process_details
;
[CrysAlis PRO (Agilent, 2012), using a multi-faceted crystal model
(Clark & Reid (1995)]
;
_exptl_crystal_colour 'dark purple'
_exptl_crystal_density_diffrn 1.302
_exptl_crystal_density_method 'not measured'
_exptl_crystal_description prism
_exptl_crystal_F_000 1636
_exptl_crystal_size_max 0.3847
_exptl_crystal_size_mid 0.2209
_exptl_crystal_size_min 0.0518
_refine_diff_density_max 0.321
_refine_diff_density_min -0.244
_refine_ls_abs_structure_details 'Flack (1983), <b>???? Friedel pairs</b>'
_refine_ls_abs_structure_Flack 0.35(4)
_refine_ls_extinction_method none
_refine_ls_goodness_of_fit_ref 0.985
_refine_ls_hydrogen_treatment constr
_refine_ls_matrix_type full
_refine_ls_number_parameters 562
_refine_ls_number_reflns 5674
_refine_ls_number_restraints 709
_refine_ls_restrained_S_all 0.981
_refine_ls_R_factor_all 0.1664
_refine_ls_R_factor_gt 0.0766
_refine_ls_shift/su_max 0.005
_refine_ls_shift/su_mean 0.000
_refine_ls_structure_factor_coef Fsqd
_refine_ls_weighting_details 'calc w=1/[\s^2^(Fo^2^)+(0.1154P)^2^] where P=(Fo^2^+2Fc^2^)/3'
_refine_ls_weighting_scheme calc
_refine_ls_wR_factor_gt 0.1842
_refine_ls_wR_factor_ref 0.2400
_reflns_number_gt 2720
_reflns_number_total 5674
_reflns_threshold_expression I>2sigma(I)
_cod_data_source_file zs2280.cif
_cod_data_source_block I
_cod_database_code 2238956

loop_
_symmetry_equiv_pos_as_xyz
'x, y, z'
'-x, -y, z+1/2'
'x+1/2, -y+1/2, z'
'-x+1/2, y+1/2, z+1/2'

loop_
_atom_site_type_symbol
_atom_site_label
_atom_site_fract_x
_atom_site_fract_y
_atom_site_fract_z
_atom_site_U_iso_or_equiv
_atom_site_adp_type
_atom_site_calc_flag
_atom_site_refinement_flags
_atom_site_occupancy
_atom_site_symmetry_multiplicity
_atom_site_disorder_assembly
_atom_site_disorder_group
Ni Ni 0.14310(8) 0.51145(8) 0.50592(10) 0.0744(4) Uani d . 1 1 . .
N N1 0.0343(6) 0.4084(7) 0.4852(3) 0.081(2) Uani d . 1 1 . .
N N2 0.0723(6) 0.5254(6) 0.5661(3) 0.071(2) Uani d . 1 1 A .
N N3 0.2520(6) 0.6232(6) 0.5259(3) 0.083(3) Uani d . 1 1 A .
N N4 0.2174(6) 0.4911(6) 0.4466(3) 0.079(2) Uani d . 1 1 A .
C C1 0.0111(8) 0.3714(9) 0.4404(5) 0.090(3) Uani d . 1 1 . .
C C2 -0.0831(10) 0.3000(11) 0.4370(6) 0.127(5) Uani d . 1 1 . .
H H2A -0.1124 0.2670 0.4099 0.152 Uiso calc R 1 1 . .
C C3 -0.1200(9) 0.2909(11) 0.4815(5) 0.112(4) Uani d . 1 1 . .
H H3A -0.1801 0.2494 0.4914 0.135 Uiso calc R 1 1 . .
C C4 -0.0495(8) 0.3568(8) 0.5105(5) 0.092(3) Uani d . 1 1 A .
C C5 -0.0628(7) 0.3698(8) 0.5590(4) 0.089(3) Uani d D 1 1 . .
C C6 -0.0068(8) 0.4544(9) 0.5839(4) 0.079(3) Uani d . 1 1 A .
C C7 -0.0271(9) 0.4850(9) 0.6326(4) 0.086(3) Uani d . 1 1 . .
H H7A -0.0735 0.4470 0.6532 0.104 Uiso calc R 1 1 A .
C C8 0.0330(8) 0.5775(8) 0.6420(5) 0.084(3) Uani d . 1 1 A .
H H8A 0.0326 0.6196 0.6701 0.101 Uiso calc R 1 1 . .
C C9 0.0978(8) 0.6019(8) 0.6027(4) 0.078(3) Uani d . 1 1 . .
C C10 0.1738(8) 0.6880(7) 0.6011(3) 0.087(3) Uani d D 1 1 A .
C C11 0.2458(9) 0.6990(9) 0.5649(5) 0.095(4) Uani d . 1 1 . .
C C12 0.3381(11) 0.7722(10) 0.5651(5) 0.122(5) Uani d . 1 1 A .
H H12A 0.3523 0.8327 0.5862 0.146 Uiso calc R 1 1 . .
C C13 0.4007(10) 0.7378(10) 0.5293(5) 0.116(5) Uani d . 1 1 . .
H H13A 0.4681 0.7678 0.5223 0.139 Uiso calc R 1 1 A .
C C14 0.3462(8) 0.6468(8) 0.5035(6) 0.091(3) Uani d . 1 1 A .
C C15 0.3855(6) 0.5940(9) 0.4632(4) 0.088(3) Uani d D 1 1 . .
C C16 0.3189(9) 0.5242(9) 0.4349(5) 0.088(3) Uani d . 1 1 A .
C C17 0.3435(9) 0.4928(9) 0.3878(5) 0.094(3) Uani d . 1 1 . .
H H17A 0.4081 0.5049 0.3722 0.112 Uiso calc R 1 1 A .
C C18 0.2570(9) 0.4431(10) 0.3705(5) 0.094(3) Uani d . 1 1 A .
H H18A 0.2487 0.4158 0.3398 0.113 Uiso calc R 1 1 . .
C C19 0.1805(9) 0.4385(9) 0.4056(4) 0.088(3) Uani d . 1 1 . .
C C20 0.0775(9) 0.3858(8) 0.4025(3) 0.095(4) Uani d D 1 1 A .
S S1A -0.2681(4) 0.3838(5) 0.6016(2) 0.146(2) Uani d PDU 0.796(6) 1 A 1
C C21A -0.1537(7) 0.3093(9) 0.5828(4) 0.094(4) Uani d PDU 0.796(6) 1 A 1
C C22A -0.1604(11) 0.1952(12) 0.5935(5) 0.138(6) Uani d PDU 0.796(6) 1 A 1
C C23A -0.2587(11) 0.1713(12) 0.6198(6) 0.118(5) Uani d PDU 0.796(6) 1 A 1
H H23A -0.2741 0.0983 0.6328 0.142 Uiso calc PR 0.796(6) 1 A 1
C C24A -0.3192(13) 0.2555(12) 0.6231(7) 0.141(6) Uani d PDU 0.796(6) 1 A 1
H H24A -0.3873 0.2501 0.6363 0.170 Uiso calc PR 0.796(6) 1 A 1
C C25A -0.0842(11) 0.1202(10) 0.5797(6) 0.104(4) Uani d PDU 0.796(6) 1 A 1
H H25A -0.0163 0.1452 0.5919 0.156 Uiso calc PR 0.796(6) 1 A 1
H H25B -0.0813 0.1185 0.5459 0.156 Uiso calc PR 0.796(6) 1 A 1
H H25C -0.1005 0.0431 0.5913 0.156 Uiso calc PR 0.796(6) 1 A 1
S S1B -0.0775(13) 0.1502(16) 0.6113(8) 0.146(2) Uani d PDU 0.204(6) 1 A 2
C C21B -0.1258(15) 0.2723(17) 0.5803(10) 0.094(4) Uani d PDU 0.204(6) 1 A 2
C C22B -0.2334(17) 0.270(2) 0.5802(11) 0.138(6) Uani d PDU 0.204(6) 1 A 2
C C23B -0.2729(18) 0.168(3) 0.6064(17) 0.118(5) Uani d PDU 0.204(6) 1 A 2
H H23B -0.3454 0.1533 0.6111 0.142 Uiso calc PR 0.204(6) 1 A 2
C C24B -0.2020(19) 0.103(3) 0.6217(17) 0.141(6) Uani d PDU 0.204(6) 1 A 2
H H24B -0.2166 0.0339 0.6377 0.170 Uiso calc PR 0.204(6) 1 A 2
C C25B -0.293(3) 0.351(3) 0.5566(16) 0.104(4) Uani d PDU 0.204(6) 1 A 2
H H25D -0.2679 0.3564 0.5247 0.156 Uiso calc PR 0.204(6) 1 A 2
H H25E -0.2855 0.4259 0.5717 0.156 Uiso calc PR 0.204(6) 1 A 2
H H25F -0.3666 0.3277 0.5568 0.156 Uiso calc PR 0.204(6) 1 A 2
S S2A 0.2984(7) 0.7338(6) 0.6854(3) 0.142(2) Uani d PDU 0.579(7) 1 A 1
C C26A 0.1993(12) 0.7618(11) 0.6429(4) 0.085(4) Uani d PDU 0.579(7) 1 A 1
C C27A 0.1426(12) 0.8552(14) 0.6570(6) 0.115(6) Uani d PDU 0.579(7) 1 A 1
C C28A 0.1804(16) 0.8939(17) 0.7031(7) 0.121(6) Uani d PDU 0.579(7) 1 A 1
H H28A 0.1452 0.9517 0.7202 0.145 Uiso calc PR 0.579(7) 1 A 1
C C29A 0.2619(14) 0.8453(14) 0.7179(6) 0.104(5) Uani d PDU 0.579(7) 1 A 1
H H29A 0.2987 0.8695 0.7447 0.124 Uiso calc PR 0.579(7) 1 A 1
C C30A 0.0552(14) 0.8893(17) 0.6305(7) 0.089(5) Uani d PDU 0.579(7) 1 A 1
H H30A 0.0728 0.9587 0.6129 0.133 Uiso calc PR 0.579(7) 1 A 1
H H30B -0.0042 0.9053 0.6510 0.133 Uiso calc PR 0.579(7) 1 A 1
H H30C 0.0362 0.8274 0.6090 0.133 Uiso calc PR 0.579(7) 1 A 1
S S2B 0.0856(10) 0.8896(10) 0.6463(5) 0.142(2) Uani d PDU 0.421(7) 1 A 2
C C26B 0.1713(15) 0.7704(13) 0.6416(5) 0.085(4) Uani d PDU 0.421(7) 1 A 2
C C27B 0.2416(14) 0.7757(15) 0.6770(7) 0.115(6) Uani d PDU 0.421(7) 1 A 2
C C28B 0.226(2) 0.879(2) 0.7063(9) 0.121(6) Uani d PDU 0.421(7) 1 A 2
H H28B 0.2692 0.8978 0.7318 0.145 Uiso calc PR 0.421(7) 1 A 2
C C29B 0.1483(17) 0.9389(18) 0.6937(8) 0.104(5) Uani d PDU 0.421(7) 1 A 2
H H29B 0.1270 1.0064 0.7096 0.124 Uiso calc PR 0.421(7) 1 A 2
C C30B 0.3154(19) 0.6871(19) 0.6832(11) 0.089(5) Uani d PDU 0.421(7) 1 A 2
H H30D 0.3127 0.6345 0.6568 0.133 Uiso calc PR 0.421(7) 1 A 2
H H30E 0.2991 0.6448 0.7115 0.133 Uiso calc PR 0.421(7) 1 A 2
H H30F 0.3859 0.7203 0.6855 0.133 Uiso calc PR 0.421(7) 1 A 2
S S3A 0.5088(8) 0.7604(12) 0.4087(6) 0.181(4) Uani d PD 0.447(8) 1 A 1
C C31A 0.4899(8) 0.6423(15) 0.4470(7) 0.101(4) Uani d PDU 0.447(8) 1 A 1
C C32A 0.5847(14) 0.5906(15) 0.4552(7) 0.119(7) Uani d PDU 0.447(8) 1 A 1
C C33A 0.6712(14) 0.652(2) 0.4307(11) 0.124(6) Uani d PDU 0.447(8) 1 A 1
H H33A 0.7432 0.6355 0.4355 0.149 Uiso calc PR 0.447(8) 1 A 1
C C34A 0.6397(13) 0.729(2) 0.4033(9) 0.122(6) Uani d PDU 0.447(8) 1 A 1
H H34A 0.6843 0.7657 0.3816 0.147 Uiso calc PR 0.447(8) 1 A 1
C C35A 0.588(2) 0.4925(18) 0.4840(9) 0.089(5) Uani d PDU 0.447(8) 1 A 1
H H35A 0.6399 0.4382 0.4723 0.133 Uiso calc PR 0.447(8) 1 A 1
H H35B 0.5184 0.4557 0.4842 0.133 Uiso calc PR 0.447(8) 1 A 1
H H35C 0.6063 0.5156 0.5155 0.133 Uiso calc PR 0.447(8) 1 A 1
S S3B 0.6010(8) 0.5209(9) 0.4721(5) 0.181(4) Uani d PD 0.553(8) 1 A 2
C C31B 0.4997(7) 0.6126(14) 0.4503(7) 0.101(4) Uani d PDU 0.553(8) 1 A 2
C C32B 0.5424(12) 0.7030(14) 0.4258(6) 0.119(7) Uani d PDU 0.553(8) 1 A 2
C C33B 0.6590(12) 0.6905(19) 0.4249(10) 0.124(6) Uani d PDU 0.553(8) 1 A 2
H H33B 0.7033 0.7430 0.4090 0.149 Uiso calc PR 0.553(8) 1 A 2
C C34B 0.6949(13) 0.6042(16) 0.4469(8) 0.122(6) Uani d PDU 0.553(8) 1 A 2
H H34B 0.7676 0.5878 0.4492 0.147 Uiso calc PR 0.553(8) 1 A 2
C C35B 0.4711(15) 0.7776(17) 0.4026(8) 0.089(5) Uani d PDU 0.553(8) 1 A 2
H H35D 0.4266 0.7325 0.3817 0.133 Uiso calc PR 0.553(8) 1 A 2
H H35E 0.5105 0.8346 0.3847 0.133 Uiso calc PR 0.553(8) 1 A 2
H H35F 0.4269 0.8169 0.4254 0.133 Uiso calc PR 0.553(8) 1 A 2
S S4A -0.0458(4) 0.4210(5) 0.3214(2) 0.168(2) Uani d PDU 0.956(7) 1 A 1
C C36A 0.0449(8) 0.3410(9) 0.3554(3) 0.108(4) Uani d PDU 0.956(7) 1 A 1
C C37A 0.0649(9) 0.2366(10) 0.3346(4) 0.122(4) Uani d PDU 0.956(7) 1 A 1
C C38A 0.0050(11) 0.2233(13) 0.2904(5) 0.141(5) Uani d PDU 0.956(7) 1 A 1
H H38A 0.0103 0.1578 0.2710 0.169 Uiso calc PR 0.956(7) 1 A 1
C C39A -0.0527(11) 0.3077(12) 0.2819(5) 0.143(5) Uani d PDU 0.956(7) 1 A 1
H H39A -0.0974 0.3100 0.2556 0.172 Uiso calc PR 0.956(7) 1 A 1
C C40A 0.1352(11) 0.1616(11) 0.3512(6) 0.135(5) Uani d PDU 0.956(7) 1 A 1
H H40A 0.1512 0.1806 0.3834 0.203 Uiso calc PR 0.956(7) 1 A 1
H H40B 0.1996 0.1657 0.3328 0.203 Uiso calc PR 0.956(7) 1 A 1
H H40C 0.1063 0.0836 0.3496 0.203 Uiso calc PR 0.956(7) 1 A 1
S S4B 0.119(5) 0.139(3) 0.3825(12) 0.168(2) Uani d PDU 0.044(7) 1 A 2
C C36B 0.090(5) 0.286(2) 0.3691(9) 0.108(4) Uani d PDU 0.044(7) 1 A 2
C C37B 0.061(5) 0.294(2) 0.3237(11) 0.122(4) Uani d PDU 0.044(7) 1 A 2
C C38B 0.063(8) 0.178(3) 0.3009(14) 0.141(5) Uani d PDU 0.044(7) 1 A 2
H H38B 0.0439 0.1669 0.2695 0.169 Uiso calc PR 0.044(7) 1 A 2
C C39B 0.091(8) 0.098(3) 0.3271(16) 0.143(5) Uani d PDU 0.044(7) 1 A 2
H H39B 0.0971 0.0210 0.3170 0.172 Uiso calc PR 0.044(7) 1 A 2
C C40B 0.035(8) 0.400(4) 0.305(2) 0.135(5) Uani d PDU 0.044(7) 1 A 2
H H40D -0.0190 0.4370 0.3239 0.203 Uiso calc PR 0.044(7) 1 A 2
H H40E 0.0071 0.3888 0.2734 0.203 Uiso calc PR 0.044(7) 1 A 2
H H40F 0.0972 0.4486 0.3035 0.203 Uiso calc PR 0.044(7) 1 A 2
C C1S 0.136(3) 0.662(2) 0.2600(11) 0.167(11) Uani d PGU 0.50 1 . .
H H1SA 0.1119 0.5848 0.2596 0.200 Uiso calc PR 0.50 1 . .
C C2S 0.0717(19) 0.751(3) 0.2425(12) 0.264(18) Uani d PGU 0.50 1 . .
H H2SA 0.0043 0.7341 0.2304 0.316 Uiso calc PR 0.50 1 . .
C C3S 0.108(2) 0.867(3) 0.2431(13) 0.31(2) Uani d PGU 0.50 1 . .
H H3SA 0.0649 0.9266 0.2314 0.371 Uiso calc PR 0.50 1 . .
C C4S 0.209(3) 0.893(2) 0.2612(11) 0.169(12) Uani d PGU 0.50 1 . .
H H4SA 0.2330 0.9699 0.2616 0.203 Uiso calc PR 0.50 1 . .
C C5S 0.273(2) 0.803(3) 0.2786(12) 0.251(18) Uani d PGU 0.50 1 . .
H H5SA 0.3406 0.8205 0.2907 0.301 Uiso calc PR 0.50 1 . .
C C6S 0.237(2) 0.688(3) 0.2780(12) 0.276(19) Uani d PGU 0.50 1 . .
H H6SA 0.2801 0.6280 0.2897 0.332 Uiso calc PR 0.50 1 . .

loop_
_atom_site_aniso_label
_atom_site_aniso_U_11
_atom_site_aniso_U_22
_atom_site_aniso_U_33
_atom_site_aniso_U_12
_atom_site_aniso_U_13
_atom_site_aniso_U_23
Ni 0.0721(6) 0.0712(6) 0.0800(8) -0.0072(5) -0.0074(8) -0.0046(9)
N1 0.079(5) 0.090(5) 0.074(6) -0.014(4) -0.011(4) -0.026(4)
N2 0.066(4) 0.065(4) 0.082(6) -0.010(4) -0.006(4) 0.000(4)
N3 0.079(5) 0.078(5) 0.091(7) -0.022(4) -0.004(5) 0.006(4)
N4 0.070(5) 0.083(5) 0.082(7) -0.005(4) -0.004(5) -0.008(5)
C1 0.068(6) 0.096(7) 0.108(10) -0.020(6) 0.013(7) -0.015(7)
C2 0.125(10) 0.130(10) 0.125(13) -0.056(9) -0.016(9) -0.028(9)
C3 0.090(7) 0.143(10) 0.103(11) -0.054(7) 0.014(7) -0.017(8)
C4 0.082(6) 0.098(6) 0.096(9) -0.027(5) 0.000(8) -0.018(8)
C5 0.083(7) 0.081(6) 0.102(10) -0.019(6) 0.012(7) -0.011(7)
C6 0.071(6) 0.084(6) 0.083(9) -0.004(5) 0.000(6) 0.001(6)
C7 0.098(7) 0.085(6) 0.076(8) 0.012(6) 0.012(6) 0.012(6)
C8 0.091(7) 0.060(5) 0.101(9) -0.009(5) 0.007(7) -0.009(6)
C9 0.083(6) 0.070(6) 0.080(8) -0.004(5) -0.003(6) 0.000(6)
C10 0.086(7) 0.078(6) 0.098(9) -0.019(6) 0.014(6) -0.008(6)
C11 0.105(8) 0.074(6) 0.107(11) -0.021(6) -0.004(7) -0.017(7)
C12 0.150(11) 0.107(8) 0.107(11) -0.069(8) 0.033(9) -0.027(8)
C13 0.111(9) 0.124(9) 0.113(12) -0.044(8) -0.001(8) -0.029(8)
C14 0.081(6) 0.089(5) 0.103(9) -0.024(5) -0.009(8) -0.020(9)
C15 0.076(6) 0.100(7) 0.087(9) -0.018(6) 0.002(6) 0.001(7)
C16 0.084(7) 0.081(6) 0.100(10) 0.006(6) 0.004(7) 0.001(6)
C17 0.077(7) 0.112(8) 0.092(10) -0.003(6) 0.001(6) 0.002(7)
C18 0.079(7) 0.126(8) 0.078(9) -0.012(7) 0.010(6) -0.008(7)
C19 0.101(8) 0.093(6) 0.069(8) -0.020(6) -0.009(7) -0.008(6)
C20 0.089(7) 0.095(7) 0.102(10) -0.001(6) -0.008(8) -0.022(7)
S1A 0.123(3) 0.157(3) 0.159(4) -0.008(3) 0.028(3) -0.013(3)
C21A 0.099(6) 0.086(6) 0.095(7) -0.008(5) -0.002(5) -0.004(5)
C22A 0.131(8) 0.142(8) 0.141(9) -0.005(6) 0.000(6) 0.004(6)
C23A 0.116(7) 0.118(6) 0.121(8) -0.030(5) -0.001(6) 0.001(6)
C24A 0.139(8) 0.140(8) 0.145(8) -0.011(6) 0.006(6) -0.003(6)
C25A 0.121(7) 0.083(6) 0.108(7) -0.016(5) -0.002(6) -0.014(5)
S1B 0.123(3) 0.157(3) 0.159(4) -0.008(3) 0.028(3) -0.013(3)
C21B 0.099(6) 0.086(6) 0.095(7) -0.008(5) -0.002(5) -0.004(5)
C22B 0.131(8) 0.142(8) 0.141(9) -0.005(6) 0.000(6) 0.004(6)
C23B 0.116(7) 0.118(6) 0.121(8) -0.030(5) -0.001(6) 0.001(6)
C24B 0.139(8) 0.140(8) 0.145(8) -0.011(6) 0.006(6) -0.003(6)
C25B 0.121(7) 0.083(6) 0.108(7) -0.016(5) -0.002(6) -0.014(5)
S2A 0.160(4) 0.128(4) 0.136(5) -0.004(4) -0.006(4) -0.021(4)
C26A 0.075(6) 0.086(5) 0.093(6) -0.003(5) 0.010(5) -0.012(5)
C27A 0.120(8) 0.114(8) 0.112(9) -0.002(6) -0.007(6) -0.005(6)
C28A 0.122(9) 0.119(7) 0.121(8) 0.003(6) -0.005(6) -0.005(6)
C29A 0.110(7) 0.103(7) 0.098(8) -0.004(6) 0.005(6) -0.005(6)
C30A 0.099(7) 0.083(6) 0.085(8) 0.002(6) -0.015(6) -0.010(6)
S2B 0.160(4) 0.128(4) 0.136(5) -0.004(4) -0.006(4) -0.021(4)
C26B 0.075(6) 0.086(5) 0.093(6) -0.003(5) 0.010(5) -0.012(5)
C27B 0.120(8) 0.114(8) 0.112(9) -0.002(6) -0.007(6) -0.005(6)
C28B 0.122(9) 0.119(7) 0.121(8) 0.003(6) -0.005(6) -0.005(6)
C29B 0.110(7) 0.103(7) 0.098(8) -0.004(6) 0.005(6) -0.005(6)
C30B 0.099(7) 0.083(6) 0.085(8) 0.002(6) -0.015(6) -0.010(6)
S3A 0.104(4) 0.212(7) 0.226(9) -0.015(5) 0.032(5) 0.073(7)
C31A 0.098(6) 0.099(7) 0.107(7) 0.001(5) 0.003(5) -0.001(6)
C32A 0.114(8) 0.123(8) 0.120(9) -0.006(6) 0.009(6) -0.004(6)
C33A 0.122(7) 0.122(8) 0.130(8) -0.003(6) -0.001(6) 0.002(6)
C34A 0.114(8) 0.129(8) 0.124(9) -0.010(6) 0.003(6) 0.003(6)
C35A 0.079(7) 0.094(7) 0.094(8) -0.010(6) 0.006(6) 0.013(6)
S3B 0.104(4) 0.212(7) 0.226(9) -0.015(5) 0.032(5) 0.073(7)
C31B 0.098(6) 0.099(7) 0.107(7) 0.001(5) 0.003(5) -0.001(6)
C32B 0.114(8) 0.123(8) 0.120(9) -0.006(6) 0.009(6) -0.004(6)
C33B 0.122(7) 0.122(8) 0.130(8) -0.003(6) -0.001(6) 0.002(6)
C34B 0.114(8) 0.129(8) 0.124(9) -0.010(6) 0.003(6) 0.003(6)
C35B 0.079(7) 0.094(7) 0.094(8) -0.010(6) 0.006(6) 0.013(6)
S4A 0.163(4) 0.200(4) 0.141(4) -0.030(3) -0.040(3) 0.007(3)
C36A 0.099(6) 0.120(6) 0.105(7) -0.015(5) -0.008(5) -0.002(5)
C37A 0.130(6) 0.128(7) 0.109(7) -0.019(6) -0.010(6) -0.012(6)
C38A 0.140(7) 0.153(7) 0.131(8) -0.011(6) -0.004(6) -0.017(6)
C39A 0.147(7) 0.150(7) 0.133(8) -0.016(6) -0.008(6) -0.007(6)
C40A 0.141(7) 0.129(6) 0.135(8) -0.002(6) 0.016(6) -0.033(6)
S4B 0.163(4) 0.200(4) 0.141(4) -0.030(3) -0.040(3) 0.007(3)
C36B 0.099(6) 0.120(6) 0.105(7) -0.015(5) -0.008(5) -0.002(5)
C37B 0.130(6) 0.128(7) 0.109(7) -0.019(6) -0.010(6) -0.012(6)
C38B 0.140(7) 0.153(7) 0.131(8) -0.011(6) -0.004(6) -0.017(6)
C39B 0.147(7) 0.150(7) 0.133(8) -0.016(6) -0.008(6) -0.007(6)
C40B 0.141(7) 0.129(6) 0.135(8) -0.002(6) 0.016(6) -0.033(6)
C1S 0.176(14) 0.156(13) 0.167(14) -0.006(9) -0.001(9) -0.003(9)
C2S 0.263(19) 0.26(2) 0.26(2) 0.000(10) -0.001(10) -0.002(10)
C3S 0.31(2) 0.31(2) 0.31(2) 0.007(10) -0.002(10) 0.002(10)
C4S 0.176(14) 0.156(13) 0.174(15) 0.000(9) -0.007(9) -0.007(9)
C5S 0.248(19) 0.254(19) 0.25(2) -0.002(10) 0.000(10) -0.004(10)
C6S 0.28(2) 0.27(2) 0.28(2) 0.005(10) 0.006(10) -0.001(10)

loop_
_atom_type_symbol
_atom_type_description
_atom_type_scat_dispersion_real
_atom_type_scat_dispersion_imag
_atom_type_scat_source
C C 0.0033 0.0016 'International Tables Vol C Tables 4.2.6.8 and 6.1.1.4'
H H 0.0000 0.0000 'International Tables Vol C Tables 4.2.6.8 and 6.1.1.4'
N N 0.0061 0.0033 'International Tables Vol C Tables 4.2.6.8 and 6.1.1.4'
S S 0.1246 0.1234 'International Tables Vol C Tables 4.2.6.8 and 6.1.1.4'
Ni Ni 0.3393 1.1124 'International Tables Vol C Tables 4.2.6.8 and 6.1.1.4'

loop_
_geom_angle_atom_site_label_1
_geom_angle_atom_site_label_2
_geom_angle_atom_site_label_3
_geom_angle
N1 Ni N2 89.8(3)
N1 Ni N4 90.0(4)
N2 Ni N4 177.4(3)
N1 Ni N3 177.5(4)
N2 Ni N3 90.5(3)
N4 Ni N3 89.8(4)
C1 N1 C4 100.8(9)
C1 N1 Ni 129.2(7)
C4 N1 Ni 129.9(8)
C6 N2 C9 105.1(9)
C6 N2 Ni 127.3(7)
C9 N2 Ni 127.3(6)
C14 N3 C11 107.1(8)
C14 N3 Ni 126.5(8)
C11 N3 Ni 126.3(7)
C16 N4 C19 103.0(10)
C16 N4 Ni 128.6(8)
C19 N4 Ni 128.4(7)
C20 C1 N1 124.3(9)
C20 C1 C2 120.8(12)
N1 C1 C2 114.3(11)
C3 C2 C1 105.1(12)
C3 C2 H2A 127.5
C1 C2 H2A 127.5
C2 C3 C4 106.8(11)
C2 C3 H3A 126.6
C4 C3 H3A 126.6
C5 C4 N1 123.4(9)
C5 C4 C3 123.6(11)
N1 C4 C3 113.0(12)
C6 C5 C4 121.0(8)
C6 C5 C21B 125.5(16)
C4 C5 C21B 112.7(15)
C6 C5 C21A 118.5(11)
C4 C5 C21A 119.3(10)
N2 C6 C5 126.0(10)
N2 C6 C7 109.5(9)
C5 C6 C7 124.4(10)
C8 C7 C6 106.6(10)
C8 C7 H7A 126.7
C6 C7 H7A 126.7
C7 C8 C9 108.9(11)
C7 C8 H8A 125.6
C9 C8 H8A 125.6
C10 C9 N2 125.7(10)
C10 C9 C8 124.6(10)
N2 C9 C8 109.7(9)
C9 C10 C11 123.2(9)
C9 C10 C26B 114.4(11)
C11 C10 C26B 122.4(11)
C9 C10 C26A 121.8(10)
C11 C10 C26A 113.9(10)
C10 C11 N3 124.7(9)
C10 C11 C12 125.6(11)
N3 C11 C12 108.6(11)
C13 C12 C11 107.4(11)
C13 C12 H12A 126.3
C11 C12 H12A 126.3
C12 C13 C14 108.7(11)
C12 C13 H13A 125.7
C14 C13 H13A 125.7
N3 C14 C15 127.3(8)
N3 C14 C13 108.2(12)
C15 C14 C13 124.5(11)
C14 C15 C16 120.7(8)
C14 C15 C31B 118.9(11)
C16 C15 C31B 120.5(12)
C14 C15 C31A 114.0(12)
C16 C15 C31A 123.5(13)
N4 C16 C15 124.6(11)
N4 C16 C17 111.2(10)
C15 C16 C17 123.7(11)
C18 C17 C16 106.4(11)
C18 C17 H17A 126.8
C16 C17 H17A 126.8
C17 C18 C19 108.4(12)
C17 C18 H18A 125.8
C19 C18 H18A 125.8
C18 C19 N4 111.0(9)
C18 C19 C20 126.6(11)
N4 C19 C20 122.4(10)
C1 C20 C19 123.4(9)
C1 C20 C36A 119.9(10)
C19 C20 C36A 116.6(10)
C1 C20 C36B 118(2)
C19 C20 C36B 106(3)
C24A S1A C21A 90.0(6)
C22A C21A C5 126.9(10)
C22A C21A S1A 110.6(8)
C5 C21A S1A 122.5(8)
C25A C22A C21A 120.7(12)
C25A C22A C23A 128.9(13)
C21A C22A C23A 110.4(11)
C24A C23A C22A 114.4(13)
C24A C23A H23A 122.8
C22A C23A H23A 122.8
C23A C24A S1A 114.3(12)
C23A C24A H24A 122.9
S1A C24A H24A 122.9
C22A C25A H25A 109.5
C22A C25A H25B 109.5
H25A C25A H25B 109.5
C22A C25A H25C 109.5
H25A C25A H25C 109.5
H25B C25A H25C 109.5
C24B S1B C21B 91.3(10)
C22B C21B C5 123.0(16)
C22B C21B S1B 109.1(11)
C5 C21B S1B 127.9(14)
C21B C22B C25B 122(2)
C21B C22B C23B 110.7(14)
C25B C22B C23B 127(2)
C24B C23B C22B 114.2(17)
C24B C23B H23B 122.9
C22B C23B H23B 122.9
C23B C24B S1B 114.6(16)
C23B C24B H24B 122.7
S1B C24B H24B 122.7
C22B C25B H25D 109.5
C22B C25B H25E 109.5
H25D C25B H25E 109.5
C22B C25B H25F 109.5
H25D C25B H25F 109.5
H25E C25B H25F 109.5
C29A S2A C26A 92.9(7)
C27A C26A C10 125.0(12)
C27A C26A S2A 108.1(8)
C10 C26A S2A 126.6(10)
C26A C27A C30A 118.5(14)
C26A C27A C28A 109.7(12)
C30A C27A C28A 131.2(15)
C29A C28A C27A 115.9(15)
C29A C28A H28A 122.0
C27A C28A H28A 122.0
C28A C29A S2A 112.8(13)
C28A C29A H29A 123.6
S2A C29A H29A 123.6
C27A C30A H30A 109.5
C27A C30A H30B 109.5
H30A C30A H30B 109.5
C27A C30A H30C 109.5
H30A C30A H30C 109.5
H30B C30A H30C 109.5
C29B S2B C26B 92.1(9)
C27B C26B C10 126.7(14)
C27B C26B S2B 108.3(10)
C10 C26B S2B 124.5(12)
C26B C27B C30B 120.2(17)
C26B C27B C28B 112.1(13)
C30B C27B C28B 127.6(18)
C29B C28B C27B 112.8(16)
C29B C28B H28B 123.6
C27B C28B H28B 123.6
C28B C29B S2B 114.7(15)
C28B C29B H29B 122.7
S2B C29B H29B 122.7
C27B C30B H30D 109.5
C27B C30B H30E 109.5
H30D C30B H30E 109.5
C27B C30B H30F 109.5
H30D C30B H30F 109.5
H30E C30B H30F 109.5
C34A S3A C31A 91.4(9)
C32A C31A C15 123.8(13)
C32A C31A S3A 109.1(9)
C15 C31A S3A 126.6(11)
C31A C32A C35A 118.7(17)
C31A C32A C33A 110.9(13)
C35A C32A C33A 130.5(17)
C34A C33A C32A 113.9(16)
C34A C33A H33A 123.1
C32A C33A H33A 123.1
C33A C34A S3A 113.7(15)
C33A C34A H34A 123.1
S3A C34A H34A 123.1
C32A C35A H35A 109.5
C32A C35A H35B 109.5
H35A C35A H35B 109.5
C32A C35A H35C 109.5
H35A C35A H35C 109.5
H35B C35A H35C 109.5
C34B S3B C31B 90.9(8)
C32B C31B C15 127.9(12)
C32B C31B S3B 110.5(8)
C15 C31B S3B 121.3(10)
C31B C32B C35B 117.0(14)
C31B C32B C33B 109.1(12)
C35B C32B C33B 133.4(16)
C34B C33B C32B 115.1(15)
C34B C33B H33B 122.4
C32B C33B H33B 122.4
C33B C34B S3B 114.3(13)
C33B C34B H34B 122.9
S3B C34B H34B 122.9
C32B C35B H35D 109.5
C32B C35B H35E 109.5
H35D C35B H35E 109.5
C32B C35B H35F 109.5
H35D C35B H35F 109.5
H35E C35B H35F 109.5
C39A S4A C36A 90.1(6)
C37A C36A C20 130.0(10)
C37A C36A S4A 109.9(8)
C20 C36A S4A 119.6(8)
C40A C37A C36A 122.8(11)
C40A C37A C38A 125.5(12)
C36A C37A C38A 111.6(11)
C39A C38A C37A 112.8(13)
C39A C38A H38A 123.6
C37A C38A H38A 123.6
C38A C39A S4A 115.5(11)
C38A C39A H39A 122.2
S4A C39A H39A 122.2
C37A C40A H40A 109.5
C37A C40A H40B 109.5
H40A C40A H40B 109.5
C37A C40A H40C 109.5
H40A C40A H40C 109.5
H40B C40A H40C 109.5
C39B S4B C36B 91.1(11)
C37B C36B C20 122(3)
C37B C36B S4B 109.1(13)
C20 C36B S4B 128(2)
C36B C37B C40B 120(2)
C36B C37B C38B 111.1(15)
C40B C37B C38B 129(2)
C39B C38B C37B 113.8(18)
C39B C38B H38B 123.1
C37B C38B H38B 123.1
C38B C39B S4B 114.8(17)
C38B C39B H39B 122.6
S4B C39B H39B 122.6
C37B C40B H40D 109.5
C37B C40B H40E 109.5
H40D C40B H40E 109.5
C37B C40B H40F 109.5
H40D C40B H40F 109.5
H40E C40B H40F 109.5
C2S C1S C6S 120.0
C2S C1S H1SA 120.0
C6S C1S H1SA 120.0
C3S C2S C1S 120.0
C3S C2S H2SA 120.0
C1S C2S H2SA 120.0
C2S C3S C4S 120.0
C2S C3S H3SA 120.0
C4S C3S H3SA 120.0
C5S C4S C3S 120.0
C5S C4S H4SA 120.0
C3S C4S H4SA 120.0
C4S C5S C6S 120.0
C4S C5S H5SA 120.0
C6S C5S H5SA 120.0
C5S C6S C1S 120.0
C5S C6S H6SA 120.0
C1S C6S H6SA 120.0

loop_
_geom_bond_atom_site_label_1
_geom_bond_atom_site_label_2
_geom_bond_distance
Ni N1 1.888(8)
Ni N2 1.930(9)
Ni N4 1.936(9)
Ni N3 1.948(8)
N1 C1 1.371(15)
N1 C4 1.397(14)
N2 C6 1.372(12)
N2 C9 1.391(13)
N3 C14 1.364(13)
N3 C11 1.404(14)
N4 C16 1.363(13)
N4 C19 1.386(14)
C1 C20 1.367(15)
C1 C2 1.433(15)
C2 C3 1.350(18)
C2 H2A 0.9300
C3 C4 1.419(16)
C3 H3A 0.9300
C4 C5 1.396(16)
C5 C6 1.383(14)
C5 C21B 1.488(7)
C5 C21A 1.489(6)
C6 C7 1.448(16)
C7 C8 1.321(13)
C7 H7A 0.9300
C8 C9 1.405(15)
C8 H8A 0.9300
C9 C10 1.366(13)
C10 C11 1.370(15)
C10 C26B 1.486(7)
C10 C26A 1.488(7)
C11 C12 1.422(14)
C12 C13 1.339(16)
C12 H12A 0.9300
C13 C14 1.440(15)
C13 H13A 0.9300
C14 C15 1.380(16)
C15 C16 1.404(15)
C15 C31B 1.488(7)
C15 C31A 1.488(7)
C16 C17 1.417(17)
C17 C18 1.314(14)
C17 H17A 0.9300
C18 C19 1.382(15)
C18 H18A 0.9300
C19 C20 1.422(14)
C20 C36A 1.487(6)
C20 C36B 1.488(7)
S1A C24A 1.708(13)
S1A C21A 1.744(10)
C21A C22A 1.337(14)
C22A C25A 1.337(14)
C22A C23A 1.461(14)
C23A C24A 1.225(15)
C23A H23A 0.9300
C24A H24A 0.9300
C25A H25A 0.9600
C25A H25B 0.9600
C25A H25C 0.9600
S1B C24B 1.670(17)
S1B C21B 1.752(15)
C21B C22B 1.344(17)
C22B C25B 1.362(17)
C22B C23B 1.461(17)
C23B C24B 1.230(19)
C23B H23B 0.9300
C24B H24B 0.9300
C25B H25D 0.9600
C25B H25E 0.9600
C25B H25F 0.9600
S2A C29A 1.632(14)
S2A C26A 1.758(13)
C26A C27A 1.339(15)
C27A C30A 1.381(16)
C27A C28A 1.458(15)
C28A C29A 1.232(17)
C28A H28A 0.9300
C29A H29A 0.9300
C30A H30A 0.9600
C30A H30B 0.9600
C30A H30C 0.9600
S2B C29B 1.654(16)
S2B C26B 1.734(14)
C26B C27B 1.334(16)
C27B C30B 1.378(16)
C27B C28B 1.454(16)
C28B C29B 1.237(18)
C28B H28B 0.9300
C29B H29B 0.9300
C30B H30D 0.9600
C30B H30E 0.9600
C30B H30F 0.9600
S3A C34A 1.680(15)
S3A C31A 1.746(14)
C31A C32A 1.342(16)
C32A C35A 1.384(16)
C32A C33A 1.464(16)
C33A C34A 1.234(18)
C33A H33A 0.9300
C34A H34A 0.9300
C35A H35A 0.9600
C35A H35B 0.9600
C35A H35C 0.9600
S3B C34B 1.669(15)
S3B C31B 1.755(14)
C31B C32B 1.351(15)
C32B C35B 1.396(16)
C32B C33B 1.463(15)
C33B C34B 1.248(18)
C33B H33B 0.9300
C34B H34B 0.9300
C35B H35D 0.9600
C35B H35E 0.9600
C35B H35F 0.9600
S4A C39A 1.713(12)
S4A C36A 1.743(10)
C36A C37A 1.350(12)
C37A C40A 1.311(13)
C37A C38A 1.469(14)
C38A C39A 1.226(14)
C38A H38A 0.9300
C39A H39A 0.9300
C40A H40A 0.9600
C40A H40B 0.9600
C40A H40C 0.9600
S4B C39B 1.674(17)
S4B C36B 1.751(16)
C36B C37B 1.343(17)
C37B C40B 1.363(18)
C37B C38B 1.462(17)
C38B C39B 1.231(19)
C38B H38B 0.9300
C39B H39B 0.9300
C40B H40D 0.9600
C40B H40E 0.9600
C40B H40F 0.9600
C1S C2S 1.3900
C1S C6S 1.3900
C1S H1SA 0.9300
C2S C3S 1.3900
C2S H2SA 0.9300
C3S C4S 1.3900
C3S H3SA 0.9300
C4S C5S 1.3900
C4S H4SA 0.9300
C5S C6S 1.3900
C5S H5SA 0.9300
C6S H6SA 0.9300

loop_
_geom_hbond_atom_site_label_D
_geom_hbond_atom_site_label_H
_geom_hbond_atom_site_label_A
_geom_hbond_site_symmetry_A
_geom_hbond_distance_DH
_geom_hbond_distance_HA
_geom_hbond_distance_DA
_geom_hbond_angle_DHA
_geom_hbond_publ_flag
C30A H30A S1A 3_565 0.96 2.70 3.50(2) 141 no

loop_
_geom_torsion_atom_site_label_1
_geom_torsion_atom_site_label_2
_geom_torsion_atom_site_label_3
_geom_torsion_atom_site_label_4
_geom_torsion
N2 Ni N1 C1 165.7(9)
N4 Ni N1 C1 -16.8(9)
N2 Ni N1 C4 -8.3(8)
N4 Ni N1 C4 169.1(8)
N1 Ni N2 C6 15.1(8)
N3 Ni N2 C6 -167.3(8)
N1 Ni N2 C9 -171.9(8)
N3 Ni N2 C9 5.6(8)
N2 Ni N3 C14 168.2(9)
N4 Ni N3 C14 -9.2(9)
N2 Ni N3 C11 -15.2(9)
N4 Ni N3 C11 167.4(9)
N1 Ni N4 C16 -168.1(8)
N3 Ni N4 C16 14.3(8)
N1 Ni N4 C19 11.3(8)
N3 Ni N4 C19 -166.2(8)
C4 N1 C1 C20 -171.2(10)
Ni N1 C1 C20 13.5(16)
C4 N1 C1 C2 0.2(12)
Ni N1 C1 C2 -175.2(8)
C20 C1 C2 C3 171.2(12)
N1 C1 C2 C3 -0.5(15)
C1 C2 C3 C4 0.6(15)
C1 N1 C4 C5 -179.2(10)
Ni N1 C4 C5 -3.9(15)
C1 N1 C4 C3 0.2(12)
Ni N1 C4 C3 175.5(8)
C2 C3 C4 C5 178.9(12)
C2 C3 C4 N1 -0.6(15)
N1 C4 C5 C6 13.7(16)
C3 C4 C5 C6 -165.7(11)
N1 C4 C5 C21B -156.2(12)
C3 C4 C5 C21B 24.3(17)
N1 C4 C5 C21A -178.8(9)
C3 C4 C5 C21A 1.7(16)
C9 N2 C6 C5 175.1(10)
Ni N2 C6 C5 -10.7(14)
C9 N2 C6 C7 -2.2(10)
Ni N2 C6 C7 172.0(6)
C4 C5 C6 N2 -6.3(16)
C21B C5 C6 N2 162.3(13)
C21A C5 C6 N2 -173.9(9)
C4 C5 C6 C7 170.6(10)
C21B C5 C6 C7 -20.8(18)
C21A C5 C6 C7 3.0(15)
N2 C6 C7 C8 4.5(11)
C5 C6 C7 C8 -172.9(10)
C6 C7 C8 C9 -4.8(11)
C6 N2 C9 C10 179.4(10)
Ni N2 C9 C10 5.2(14)
C6 N2 C9 C8 -0.7(10)
Ni N2 C9 C8 -174.9(6)
C7 C8 C9 C10 -176.5(10)
C7 C8 C9 N2 3.6(12)
N2 C9 C10 C11 -9.7(16)
C8 C9 C10 C11 170.4(11)
N2 C9 C10 C26B 169.6(11)
C8 C9 C10 C26B -10.3(16)
N2 C9 C10 C26A -176.8(10)
C8 C9 C10 C26A 3.3(17)
C9 C10 C11 N3 -1.2(18)
C26B C10 C11 N3 179.6(12)
C26A C10 C11 N3 166.9(11)
C9 C10 C11 C12 -167.9(11)
C26B C10 C11 C12 12.9(19)
C26A C10 C11 C12 0.2(17)
C14 N3 C11 C10 -167.2(11)
Ni N3 C11 C10 15.7(16)
C14 N3 C11 C12 1.5(13)
Ni N3 C11 C12 -175.6(8)
C10 C11 C12 C13 165.2(12)
N3 C11 C12 C13 -3.3(15)
C11 C12 C13 C14 3.8(16)
C11 N3 C14 C15 -179.5(11)
Ni N3 C14 C15 -2.4(17)
C11 N3 C14 C13 0.8(13)
Ni N3 C14 C13 177.9(8)
C12 C13 C14 N3 -3.0(15)
C12 C13 C14 C15 177.4(12)
N3 C14 C15 C16 13.6(18)
C13 C14 C15 C16 -166.8(11)
N3 C14 C15 C31B -166.5(11)
C13 C14 C15 C31B 13.1(18)
N3 C14 C15 C31A 178.5(12)
C13 C14 C15 C31A -1.9(18)
C19 N4 C16 C15 172.1(10)
Ni N4 C16 C15 -8.3(15)
C19 N4 C16 C17 0.2(11)
Ni N4 C16 C17 179.7(7)
C14 C15 C16 N4 -8.0(17)
C31B C15 C16 N4 172.1(11)
C31A C15 C16 N4 -171.4(11)
C14 C15 C16 C17 162.9(11)
C31B C15 C16 C17 -17.0(17)
C31A C15 C16 C17 -0.4(18)
N4 C16 C17 C18 1.3(13)
C15 C16 C17 C18 -170.8(10)
C16 C17 C18 C19 -2.2(13)
C17 C18 C19 N4 2.4(14)
C17 C18 C19 C20 -176.3(10)
C16 N4 C19 C18 -1.5(12)
Ni N4 C19 C18 178.9(7)
C16 N4 C19 C20 177.3(9)
Ni N4 C19 C20 -2.3(14)
N1 C1 C20 C19 1.8(17)
C2 C1 C20 C19 -169.0(11)
N1 C1 C20 C36A 179.2(10)
C2 C1 C20 C36A 8.4(16)
N1 C1 C20 C36B 138(2)
C2 C1 C20 C36B -33(3)
C18 C19 C20 C1 171.4(12)
N4 C19 C20 C1 -7.2(16)
C18 C19 C20 C36A -6.1(16)
N4 C19 C20 C36A 175.3(9)
C18 C19 C20 C36B 31(2)
N4 C19 C20 C36B -147.4(16)
C6 C5 C21A C22A -115.9(13)
C4 C5 C21A C22A 76.3(16)
C21B C5 C21A C22A -1(4)
C6 C5 C21A S1A 63.0(14)
C4 C5 C21A S1A -104.8(11)
C21B C5 C21A S1A 178(4)
C24A S1A C21A C22A 0.1(10)
C24A S1A C21A C5 -179.0(12)
C5 C21A C22A C25A -5(2)
S1A C21A C22A C25A 175.7(12)
C5 C21A C22A C23A 175.9(14)
S1A C21A C22A C23A -3.1(13)
C25A C22A C23A C24A -172.6(17)
C21A C22A C23A C24A 6(2)
C22A C23A C24A S1A -6(2)
C21A S1A C24A C23A 3.7(16)
C6 C5 C21B C22B 108(2)
C4 C5 C21B C22B -83(3)
C21A C5 C21B C22B 30(3)
C6 C5 C21B S1B -69(3)
C4 C5 C21B S1B 101(2)
C21A C5 C21B S1B -147(6)
C24B S1B C21B C22B 0.3(14)
C24B S1B C21B C5 177(4)
C5 C21B C22B C25B 6(4)
S1B C21B C22B C25B -177(2)
C5 C21B C22B C23B -176(3)
S1B C21B C22B C23B 1.0(18)
C21B C22B C23B C24B -3(4)
C25B C22B C23B C24B 175(3)
C22B C23B C24B S1B 3(5)
C21B S1B C24B C23B -2(3)
C9 C10 C26A C27A -80.9(16)
C11 C10 C26A C27A 110.9(15)
C26B C10 C26A C27A -19(4)
C9 C10 C26A S2A 91.8(15)
C11 C10 C26A S2A -76.4(15)
C26B C10 C26A S2A 153(6)
C29A S2A C26A C27A -1.1(10)
C29A S2A C26A C10 -174.8(15)
C10 C26A C27A C30A -2(2)
S2A C26A C27A C30A -175.9(13)
C10 C26A C27A C28A 170.8(17)
S2A C26A C27A C28A -3.0(13)
C26A C27A C28A C29A 8(2)
C30A C27A C28A C29A 179.4(19)
C27A C28A C29A S2A -9(2)
C26A S2A C29A C28A 5.7(17)
C9 C10 C26B C27B 107.3(18)
C11 C10 C26B C27B -73(2)
C26A C10 C26B C27B -18(4)
C9 C10 C26B S2B -82.1(16)
C11 C10 C26B S2B 97.2(17)
C26A C10 C26B S2B 153(6)
C29B S2B C26B C27B 0.6(12)
C29B S2B C26B C10 -171.5(19)
C10 C26B C27B C30B -12(3)
S2B C26B C27B C30B 176.2(16)
C10 C26B C27B C28B 170(2)
S2B C26B C27B C28B -1.7(16)
C26B C27B C28B C29B 2(3)
C30B C27B C28B C29B -175(2)
C27B C28B C29B S2B -2(3)
C26B S2B C29B C28B 1(2)
C14 C15 C31A C32A 100.1(19)
C16 C15 C31A C32A -95.5(19)
C31B C15 C31A C32A -13(5)
C14 C15 C31A S3A -88.9(18)
C16 C15 C31A S3A 75.5(19)
C31B C15 C31A S3A 158(7)
C34A S3A C31A C32A 3.3(12)
C34A S3A C31A C15 -169(2)
C15 C31A C32A C35A -6(3)
S3A C31A C32A C35A -178.4(16)
C15 C31A C32A C33A 174(2)
S3A C31A C32A C33A 1.8(15)
C31A C32A C33A C34A -8(3)
C35A C32A C33A C34A 172(2)
C32A C33A C34A S3A 11(3)
C31A S3A C34A C33A -9(2)
C14 C15 C31B C32B -84.9(19)
C16 C15 C31B C32B 95.0(19)
C31A C15 C31B C32B -11(5)
C14 C15 C31B S3B 87.9(16)
C16 C15 C31B S3B -92.2(16)
C31A C15 C31B S3B 161(7)
C34B S3B C31B C32B -1.2(11)
C34B S3B C31B C15 -175.1(18)
C15 C31B C32B C35B -12(2)
S3B C31B C32B C35B 174.3(14)
C15 C31B C32B C33B 175(2)
S3B C31B C32B C33B 1.7(14)
C31B C32B C33B C34B -2(3)
C35B C32B C33B C34B -173(2)
C32B C33B C34B S3B 1(3)
C31B S3B C34B C33B 0(2)
C1 C20 C36A C37A -92.4(14)
C19 C20 C36A C37A 85.2(14)
C36B C20 C36A C37A 5(4)
C1 C20 C36A S4A 79.0(12)
C19 C20 C36A S4A -103.4(10)
C36B C20 C36A S4A 177(4)
C39A S4A C36A C37A 0.9(9)
C39A S4A C36A C20 -172.1(10)
C20 C36A C37A C40A -12.0(19)
S4A C36A C37A C40A 175.9(11)
C20 C36A C37A C38A 172.2(12)
S4A C36A C37A C38A 0.1(11)
C40A C37A C38A C39A -177.3(15)
C36A C37A C38A C39A -1.7(17)
C37A C38A C39A S4A 2.5(18)
C36A S4A C39A C38A -2.1(14)
C1 C20 C36B C37B 118(4)
C19 C20 C36B C37B -100(4)
C36A C20 C36B C37B 14(3)
C1 C20 C36B S4B -50(6)
C19 C20 C36B S4B 92(5)
C36A C20 C36B S4B -154(7)
C39B S4B C36B C37B 0.1(16)
C39B S4B C36B C20 169(7)
C20 C36B C37B C40B 11(7)
S4B C36B C37B C40B -179(2)
C20 C36B C37B C38B -170(6)
S4B C36B C37B C38B 0.3(19)
C36B C37B C38B C39B -1(4)
C40B C37B C38B C39B 179(4)
C37B C38B C39B S4B 1(5)
C36B S4B C39B C38B -1(4)
C6S C1S C2S C3S 0.0
C1S C2S C3S C4S 0.0
C2S C3S C4S C5S 0.0
C3S C4S C5S C6S 0.0
C4S C5S C6S C1S 0.0
C2S C1S C6S C5S 0.0
